data_1542704
loop_
_publ_author_name
'Friese, Florian W.'
'Dreier, Anna-Lena'
'Matsnev, Andrej V.'
'Daniliuc, Constantin G.'
'Thrasher, Joseph S.'
'Haufe, G\"unter'

_publ_section_title
;
 Anti-Selective Aldol Reactions of Pentafluorosulfanylacetic Acid Esters
 with Aldehydes Mediated by Dicyclohexylchloroborane.
;
_journal_issue 5
_journal_name_full 'Organic letters'
_journal_page_first 1012
_journal_paper_doi 10.1021/acs.orglett.6b00136
_journal_volume 18
_journal_year 2016
_chemical_formula_sum 'C17 H23 Cl2 F5 O3 S'
_chemical_formula_weight 473.31
_space_group_crystal_system triclinic
_space_group_IT_number 2
_space_group_name_Hall '-P 1'
_space_group_name_H-M_alt 'P -1'
_symmetry_space_group_name_Hall '-P 1'
_symmetry_space_group_name_H-M 'P -1'
_atom_sites_solution_hydrogens mixed
_cell_angle_alpha 66.318(2)
_cell_angle_beta 85.001(2)
_cell_angle_gamma 89.698(2)
_cell_formula_units_Z 4
_cell_length_a 10.0879(6)
_cell_length_b 13.4704(7)
_cell_length_c 16.5159(9)
_cell_measurement_reflns_used 9794
_cell_measurement_temperature 100.(2)
_cell_measurement_theta_max 66.9416
_cell_measurement_theta_min 3.5848
_cell_volume 2046.4(2)
_computing_cell_refinement 'SAINT V8.34A (Bruker AXS Inc., 2013)'
_computing_data_collection
;
APEX2 v.2014.1-1 (Bruker AXS Inc., 2014)

;
_computing_data_reduction 'SAINT V8.34A (Bruker AXS Inc., 2013)'
_computing_molecular_graphics 'XP (Sheldrick, 2014)'
_computing_publication_material 'SHELXL-2014 (Sheldrick, 2014)'
_computing_structure_refinement 'SHELXL-2014/7 (Sheldrick, 2014)'
_computing_structure_solution 'SHELXL-2014 (Sheldrick, 2014)'
_diffrn_ambient_temperature 100.(2)
_diffrn_detector_area_resol_mean 10.4167
_diffrn_measured_fraction_theta_full 0.986
_diffrn_measured_fraction_theta_max 0.986
_diffrn_measurement_device_type 'Bruker D8 Venture PHOTON 100 CMOS'
_diffrn_measurement_method 'omega and phi scans'
_diffrn_radiation_monochromator 'MX mirror'
_diffrn_radiation_type 'Cu K\a'
_diffrn_radiation_wavelength 1.54178
_diffrn_reflns_av_R_equivalents 0.0702
_diffrn_reflns_av_unetI/netI 0.0420
_diffrn_reflns_limit_h_max 12
_diffrn_reflns_limit_h_min -11
_diffrn_reflns_limit_k_max 16
_diffrn_reflns_limit_k_min -16
_diffrn_reflns_limit_l_max 19
_diffrn_reflns_limit_l_min -19
_diffrn_reflns_number 50951
_diffrn_reflns_theta_full 67.09
_diffrn_reflns_theta_max 67.09
_diffrn_reflns_theta_min 2.93
_diffrn_source 'Cu ImS'
_diffrn_source_type 'micro focus tube'
_exptl_absorpt_coefficient_mu 4.377
_exptl_absorpt_correction_T_max 0.83
_exptl_absorpt_correction_T_min 0.66
_exptl_absorpt_correction_type multi-scan
_exptl_absorpt_process_details
;
Bruker AXS (2014). SADABS, Version 2014/2, Bruker AXS Inc., Madison, Wisconsin,
USA.
;
_exptl_crystal_colour colourless
_exptl_crystal_density_diffrn 1.536
_exptl_crystal_density_method 'not measured'
_exptl_crystal_description plate
_exptl_crystal_F_000 976
_exptl_crystal_size_max 0.214
_exptl_crystal_size_mid 0.111
_exptl_crystal_size_min 0.045
_refine_diff_density_max 0.612
_refine_diff_density_min -0.828
_refine_ls_extinction_method none
_refine_ls_goodness_of_fit_ref 1.099
_refine_ls_hydrogen_treatment mixed
_refine_ls_matrix_type full
_refine_ls_number_parameters 641
_refine_ls_number_reflns 7194
_refine_ls_number_restraints 362
_refine_ls_restrained_S_all 1.091
_refine_ls_R_factor_all 0.0980
_refine_ls_R_factor_gt 0.0669
_refine_ls_shift/su_max 0.000
_refine_ls_shift/su_mean 0.000
_refine_ls_structure_factor_coef Fsqd
_refine_ls_weighting_details 'w=1/[\s^2^(Fo^2^)+(0.0455P)^2^+8.1657P] where P=(Fo^2^+2Fc^2^)/3'
_refine_ls_weighting_scheme calc
_refine_ls_wR_factor_gt 0.1531
_refine_ls_wR_factor_ref 0.1726
_reflns_number_gt 4709
_reflns_number_total 7194
_reflns_threshold_expression 'I > 2\s(I)'
_cod_data_source_file ol6b00136_si_002.cif
_cod_data_source_block haf8105
_cod_database_code 1542704

loop_
_space_group_symop_operation_xyz
'x, y, z'
'-x, -y, -z'

loop_
_atom_site_type_symbol
_atom_site_label
_atom_site_fract_x
_atom_site_fract_y
_atom_site_fract_z
_atom_site_U_iso_or_equiv
_atom_site_adp_type
_atom_site_calc_flag
_atom_site_refinement_flags_adp
_atom_site_refinement_flags_occupancy
_atom_site_refinement_flags_posn
_atom_site_occupancy
_atom_site_disorder_assembly
_atom_site_disorder_group
S S1A 0.39496(13) 0.82047(10) 0.25120(8) 0.0316(3) Uani d . . . 1.0 . .
Cl Cl1A 0.32874(11) 0.67182(9) 0.05703(7) 0.0266(3) Uani d . . . 1.0 . .
Cl Cl2A 0.09723(11) 0.57288(10) 0.39506(7) 0.0281(3) Uani d . . . 1.0 . .
O O1A 0.3565(3) 0.4966(3) 0.3194(2) 0.0228(7) Uani d . . D 1.0 . .
H H1A 0.359(6) 0.454(4) 0.291(3) 0.047(18) Uiso d . . D 1.0 . .
O O2A 0.6216(3) 0.6142(3) 0.2903(2) 0.0257(7) Uani d . . . 1.0 . .
O O3A 0.5440(3) 0.6280(2) 0.41722(19) 0.0221(7) Uani d . . . 1.0 . .
F F1A 0.4023(4) 0.8177(2) 0.1566(2) 0.0492(9) Uani d . . . 1.0 . .
F F2A 0.2374(3) 0.8172(2) 0.2570(2) 0.0473(9) Uani d . . . 1.0 . .
F F3A 0.3903(3) 0.8318(2) 0.3429(2) 0.0392(7) Uani d . . . 1.0 . .
F F4A 0.5515(3) 0.8337(2) 0.2427(2) 0.0395(7) Uani d . . . 1.0 . .
F F5A 0.3906(4) 0.9478(2) 0.2047(2) 0.0526(9) Uani d . . . 1.0 . .
C C1A 0.2096(4) 0.6264(4) 0.2249(3) 0.0195(9) Uani d . . . 1.0 . .
C C2A 0.1927(4) 0.6544(4) 0.1349(3) 0.0204(10) Uani d . . . 1.0 . .
C C3A 0.0675(5) 0.6689(4) 0.1029(3) 0.0248(10) Uani d . . . 1.0 . .
H H3A 0.0593 0.6887 0.0415 0.03 Uiso calc U . R 1.0 . .
C C4A -0.0439(5) 0.6541(4) 0.1610(3) 0.0264(11) Uani d . . . 1.0 . .
H H4A -0.1296 0.6634 0.1399 0.032 Uiso calc U . R 1.0 . .
C C5A -0.0317(4) 0.6258(4) 0.2500(3) 0.0252(10) Uani d . . . 1.0 . .
H H5A -0.109 0.6164 0.2899 0.03 Uiso calc U . R 1.0 . .
C C6A 0.0923(4) 0.6112(4) 0.2813(3) 0.0212(10) Uani d . . . 1.0 . .
C C7A 0.3489(4) 0.6064(4) 0.2574(3) 0.0198(9) Uani d . . . 1.0 . .
H H7A 0.4152 0.6193 0.2053 0.024 Uiso calc U . R 1.0 . .
C C8A 0.3948(4) 0.6712(4) 0.3082(3) 0.0213(10) Uani d . . . 1.0 . .
H H8A 0.3334 0.6501 0.3638 0.026 Uiso calc U . R 1.0 . .
C C9A 0.5348(4) 0.6347(4) 0.3364(3) 0.0212(10) Uani d . . . 1.0 . .
C C10A 0.6744(4) 0.6006(4) 0.4528(3) 0.0242(10) Uani d U . D 1.0 . .
H H10A 0.7183 0.5482 0.4318 0.029 Uiso calc U P R 0.555(8) A 1
H H10B 0.6631 0.5672 0.5185 0.029 Uiso calc U P R 0.555(8) A 1
H H10E 0.724 0.5595 0.4226 0.029 Uiso calc U P R 0.445(8) A 2
H H10F 0.6606 0.5531 0.5168 0.029 Uiso calc U P R 0.445(8) A 2
C C11A 0.7586(13) 0.7043(9) 0.4205(10) 0.016(3) Uani d U P D 0.555(8) A 1
H H11A 0.7595 0.7402 0.3551 0.019 Uiso calc U P R 0.555(8) A 1
H H11B 0.8512 0.685 0.4344 0.019 Uiso calc U P R 0.555(8) A 1
C C12A 0.7140(10) 0.7858(7) 0.4593(7) 0.016(2) Uani d U P D 0.555(8) A 1
H H12A 0.6218 0.8063 0.445 0.019 Uiso calc U P R 0.555(8) A 1
H H12B 0.7134 0.7508 0.5247 0.019 Uiso calc U P R 0.555(8) A 1
C C13A 0.8026(8) 0.8876(6) 0.4244(6) 0.0178(18) Uani d U P D 0.555(8) A 1
H H13A 0.7928 0.9275 0.3603 0.021 Uiso calc U P R 0.555(8) A 1
H H13B 0.8964 0.8659 0.4304 0.021 Uiso calc U P R 0.555(8) A 1
C C14A 0.7746(8) 0.9643(6) 0.4704(5) 0.023(2) Uani d U P D 0.555(8) A 1
H H14A 0.8157 1.0365 0.4325 0.027 Uiso calc U P R 0.555(8) A 1
H H14B 0.6772 0.9727 0.4774 0.027 Uiso calc U P R 0.555(8) A 1
C C15A 0.8278(8) 0.9242(6) 0.5608(5) 0.0190(19) Uani d U P D 0.555(8) A 1
H H15A 0.9225 0.9067 0.5543 0.023 Uiso calc U P R 0.555(8) A 1
H H15B 0.7787 0.8562 0.6004 0.023 Uiso calc U P R 0.555(8) A 1
C C16A 0.8178(9) 1.0037(7) 0.6058(6) 0.025(2) Uani d U P D 0.555(8) A 1
H H16A 0.8612 1.0736 0.5646 0.03 Uiso calc U P R 0.555(8) A 1
H H16B 0.7226 1.0169 0.6168 0.03 Uiso calc U P R 0.555(8) A 1
C C17A 0.8801(13) 0.9661(10) 0.6922(6) 0.039(3) Uani d U P D 0.555(8) A 1
H H17A 0.8696 1.0212 0.7168 0.058 Uiso calc U P R 0.555(8) A 1
H H17B 0.8362 0.8978 0.7342 0.058 Uiso calc U P R 0.555(8) A 1
H H17C 0.975 0.9547 0.682 0.058 Uiso calc U P R 0.555(8) A 1
C C11C 0.757(2) 0.6994(14) 0.4406(15) 0.038(6) Uani d U P D 0.445(8) A 2
H H11E 0.7792 0.7433 0.3765 0.046 Uiso calc U P R 0.445(8) A 2
H H11F 0.8411 0.6765 0.4684 0.046 Uiso calc U P R 0.445(8) A 2
C C12C 0.6816(17) 0.7680(12) 0.4823(12) 0.040(5) Uani d U P D 0.445(8) A 2
H H12E 0.6004 0.7941 0.4515 0.048 Uiso calc U P R 0.445(8) A 2
H H12F 0.653 0.7215 0.5452 0.048 Uiso calc U P R 0.445(8) A 2
C C13C 0.7618(14) 0.8652(11) 0.4788(11) 0.050(4) Uani d U P D 0.445(8) A 2
H H13E 0.7889 0.9131 0.416 0.06 Uiso calc U P R 0.445(8) A 2
H H13F 0.8436 0.8398 0.509 0.06 Uiso calc U P R 0.445(8) A 2
C C14C 0.6828(15) 0.9298(12) 0.5227(11) 0.064(5) Uani d U P D 0.445(8) A 2
H H14E 0.6047 0.9594 0.4892 0.076 Uiso calc U P R 0.445(8) A 2
H H14F 0.6489 0.8798 0.5836 0.076 Uiso calc U P R 0.445(8) A 2
C C15C 0.7598(18) 1.0222(13) 0.5281(13) 0.082(6) Uani d U P D 0.445(8) A 2
H H15E 0.6968 1.0616 0.553 0.098 Uiso calc U P R 0.445(8) A 2
H H15F 0.7898 1.0729 0.4666 0.098 Uiso calc U P R 0.445(8) A 2
C C16C 0.880(2) 0.9984(19) 0.5809(14) 0.095(6) Uani d U P D 0.445(8) A 2
H H16E 0.9443 0.9615 0.5546 0.114 Uiso calc U P R 0.445(8) A 2
H H16F 0.9219 1.0689 0.5716 0.114 Uiso calc U P R 0.445(8) A 2
C C17C 0.862(3) 0.933(2) 0.6776(15) 0.124(11) Uani d U P D 0.445(8) A 2
H H17G 0.949 0.9246 0.7019 0.186 Uiso calc U P R 0.445(8) A 2
H H17H 0.8021 0.9688 0.7061 0.186 Uiso calc U P R 0.445(8) A 2
H H17I 0.8246 0.8609 0.689 0.186 Uiso calc U P R 0.445(8) A 2
S S1B 0.58855(15) 0.17337(10) 0.25467(9) 0.0379(4) Uani d . . . 1.0 . .
Cl Cl1B 0.66584(12) 0.32482(10) 0.44501(7) 0.0288(3) Uani d . . . 1.0 . .
Cl Cl2B 0.89529(11) 0.41853(10) 0.10751(7) 0.0303(3) Uani d . . . 1.0 . .
F F1B 0.5791(4) 0.1784(3) 0.3485(2) 0.0606(11) Uani d . . . 1.0 . .
F F2B 0.4317(3) 0.1640(2) 0.2589(2) 0.0465(8) Uani d . . . 1.0 . .
F F3B 0.6001(3) 0.1619(3) 0.1627(2) 0.0463(8) Uani d . . . 1.0 . .
F F4B 0.7457(4) 0.1738(3) 0.2527(3) 0.0593(11) Uani d . . . 1.0 . .
F F5B 0.5904(4) 0.0464(2) 0.3015(3) 0.0639(12) Uani d . . . 1.0 . .
O O1B 0.6381(3) 0.4983(2) 0.18234(19) 0.0198(7) Uani d . . D 1.0 . .
H H1B 0.630(7) 0.542(4) 0.210(4) 0.07(2) Uiso d . . D 1.0 . .
O O2B 0.3716(3) 0.3833(3) 0.2106(2) 0.0264(7) Uani d . . . 1.0 . .
O O3B 0.4522(3) 0.3722(3) 0.0831(2) 0.0224(7) Uani d . . . 1.0 . .
C C1B 0.7824(4) 0.3669(3) 0.2778(3) 0.0196(9) Uani d . . . 1.0 . .
C C2B 0.8008(5) 0.3401(4) 0.3675(3) 0.0222(10) Uani d . . . 1.0 . .
C C3B 0.9249(5) 0.3274(4) 0.3984(3) 0.0262(11) Uani d . . . 1.0 . .
H H3B 0.9331 0.3091 0.4596 0.031 Uiso calc U . R 1.0 . .
C C4B 1.0380(5) 0.3414(4) 0.3403(3) 0.0289(11) Uani d . . . 1.0 . .
H H4B 1.1235 0.3319 0.3618 0.035 Uiso calc U . R 1.0 . .
C C5B 1.0262(5) 0.3692(4) 0.2509(3) 0.0280(11) Uani d . . . 1.0 . .
H H5B 1.1032 0.38 0.2104 0.034 Uiso calc U . R 1.0 . .
C C6B 0.8998(5) 0.3811(4) 0.2215(3) 0.0226(10) Uani d . . . 1.0 . .
C C7B 0.6448(4) 0.3890(3) 0.2459(3) 0.0209(10) Uani d . . . 1.0 . .
H H7B 0.5791 0.3778 0.298 0.025 Uiso calc U . R 1.0 . .
C C8B 0.5955(5) 0.3229(4) 0.1955(3) 0.0232(10) Uani d . . . 1.0 . .
H H8B 0.6579 0.3412 0.1407 0.028 Uiso calc U . R 1.0 . .
C C9B 0.4593(4) 0.3638(4) 0.1654(3) 0.0216(10) Uani d . . . 1.0 . .
C C10B 0.3253(4) 0.4014(4) 0.0448(3) 0.0260(11) Uani d U . D 1.0 . .
H H10C 0.3418 0.4483 -0.0193 0.031 Uiso calc U P R 0.688(7) B 1
H H10D 0.2741 0.443 0.0738 0.031 Uiso calc U P R 0.688(7) B 1
H H10G 0.3398 0.4357 -0.0208 0.031 Uiso calc U P R 0.312(7) B 2
H H10H 0.2798 0.4533 0.0657 0.031 Uiso calc U P R 0.312(7) B 2
C C11B 0.2450(12) 0.3016(8) 0.0568(9) 0.025(3) Uani d U P D 0.688(7) B 1
H H11C 0.1605 0.324 0.0291 0.029 Uiso calc U P R 0.688(7) B 1
H H11D 0.2226 0.2581 0.121 0.029 Uiso calc U P R 0.688(7) B 1
C C12B 0.3182(9) 0.2318(6) 0.0161(6) 0.0208(18) Uani d U P D 0.688(7) B 1
H H12C 0.3462 0.2774 -0.047 0.025 Uiso calc U P R 0.688(7) B 1
H H12D 0.3999 0.2062 0.0465 0.025 Uiso calc U P R 0.688(7) B 1
C C13B 0.2391(6) 0.1343(5) 0.0209(5) 0.0224(16) Uani d U P D 0.688(7) B 1
H H13C 0.2115 0.0878 0.0839 0.027 Uiso calc U P R 0.688(7) B 1
H H13D 0.1573 0.1592 -0.0096 0.027 Uiso calc U P R 0.688(7) B 1
C C14B 0.3159(8) 0.0675(6) -0.0207(5) 0.0338(19) Uani d U P D 0.688(7) B 1
H H14C 0.3513 0.1165 -0.0815 0.041 Uiso calc U P R 0.688(7) B 1
H H14D 0.3932 0.0379 0.0137 0.041 Uiso calc U P R 0.688(7) B 1
C C15B 0.2402(9) -0.0254(7) -0.0262(6) 0.056(3) Uani d U P D 0.688(7) B 1
H H15C 0.2033 -0.0734 0.0345 0.067 Uiso calc U P R 0.688(7) B 1
H H15D 0.3045 -0.0679 -0.047 0.067 Uiso calc U P R 0.688(7) B 1
C C16B 0.1279(14) 0.0027(12) -0.0854(9) 0.086(4) Uani d U P D 0.688(7) B 1
H H16C 0.0795 -0.067 -0.0707 0.104 Uiso calc U P R 0.688(7) B 1
H H16D 0.0673 0.0458 -0.0629 0.104 Uiso calc U P R 0.688(7) B 1
C C17B 0.1339(13) 0.0571(11) -0.1806(8) 0.096(5) Uani d U P D 0.688(7) B 1
H H17D 0.0436 0.0634 -0.1994 0.145 Uiso calc U P R 0.688(7) B 1
H H17E 0.1749 0.1297 -0.1996 0.145 Uiso calc U P R 0.688(7) B 1
H H17F 0.1872 0.0154 -0.2076 0.145 Uiso calc U P R 0.688(7) B 1
C C11D 0.242(3) 0.2980(18) 0.075(2) 0.031(7) Uani d U P D 0.312(7) B 2
H H11G 0.151 0.3178 0.0569 0.037 Uiso calc U P R 0.312(7) B 2
H H11H 0.2352 0.2635 0.1402 0.037 Uiso calc U P R 0.312(7) B 2
C C12D 0.289(2) 0.2133(15) 0.0403(16) 0.040(6) Uani d U P D 0.312(7) B 2
H H12G 0.2944 0.246 -0.0254 0.048 Uiso calc U P R 0.312(7) B 2
H H12H 0.3791 0.1916 0.0581 0.048 Uiso calc U P R 0.312(7) B 2
C C13D 0.1977(19) 0.1132(13) 0.0746(13) 0.048(5) Uani d U P D 0.312(7) B 2
H H13G 0.1046 0.1368 0.0687 0.057 Uiso calc U P R 0.312(7) B 2
H H13H 0.207 0.0729 0.1387 0.057 Uiso calc U P R 0.312(7) B 2
C C14D 0.2213(18) 0.0359(12) 0.0292(10) 0.037(5) Uani d U P D 0.312(7) B 2
H H14G 0.1735 -0.034 0.0658 0.044 Uiso calc U P R 0.312(7) B 2
H H14H 0.3175 0.0217 0.0256 0.044 Uiso calc U P R 0.312(7) B 2
C C15D 0.175(2) 0.0791(14) -0.0639(10) 0.047(5) Uani d U P D 0.312(7) B 2
H H15G 0.08 0.0967 -0.0607 0.056 Uiso calc U P R 0.312(7) B 2
H H15H 0.2262 0.147 -0.1014 0.056 Uiso calc U P R 0.312(7) B 2
C C16D 0.1927(16) -0.0006(15) -0.1069(12) 0.034(4) Uani d U P D 0.312(7) B 2
H H16G 0.2499 0.0395 -0.1625 0.04 Uiso calc U P R 0.312(7) B 2
H H16H 0.2496 -0.0565 -0.068 0.04 Uiso calc U P R 0.312(7) B 2
C C17D 0.101(3) -0.060(2) -0.1310(19) 0.087(9) Uani d U P D 0.312(7) B 2
H H17J 0.1497 -0.1039 -0.1578 0.131 Uiso calc U P R 0.312(7) B 2
H H17K 0.0452 -0.1068 -0.0781 0.131 Uiso calc U P R 0.312(7) B 2
H H17L 0.0455 -0.0093 -0.174 0.131 Uiso calc U P R 0.312(7) B 2

loop_
_atom_site_aniso_label
_atom_site_aniso_U_11
_atom_site_aniso_U_22
_atom_site_aniso_U_33
_atom_site_aniso_U_12
_atom_site_aniso_U_13
_atom_site_aniso_U_23
S1A 0.0387(7) 0.0288(7) 0.0317(7) 0.0040(5) -0.0156(6) -0.0144(5)
Cl1A 0.0246(6) 0.0388(7) 0.0170(5) 0.0010(5) -0.0017(4) -0.0120(5)
Cl2A 0.0217(6) 0.0456(7) 0.0192(6) 0.0057(5) -0.0015(4) -0.0156(5)
O1A 0.0230(17) 0.0286(18) 0.0208(17) 0.0078(14) -0.0064(13) -0.0132(14)
O2A 0.0186(17) 0.0394(19) 0.0231(17) -0.0009(14) -0.0024(14) -0.0169(15)
O3A 0.0182(16) 0.0332(18) 0.0166(16) 0.0024(13) -0.0046(13) -0.0112(14)
F1A 0.085(3) 0.0338(17) 0.0277(17) -0.0054(17) -0.0211(17) -0.0078(14)
F2A 0.0379(18) 0.0404(18) 0.075(2) 0.0196(14) -0.0315(17) -0.0297(17)
F3A 0.052(2) 0.0382(17) 0.0366(17) 0.0088(14) -0.0104(15) -0.0239(14)
F4A 0.0430(18) 0.0316(16) 0.0392(17) -0.0076(13) -0.0045(14) -0.0091(14)
F5A 0.077(3) 0.0286(17) 0.056(2) 0.0075(16) -0.0329(19) -0.0158(16)
C1A 0.017(2) 0.025(2) 0.018(2) 0.0070(18) -0.0071(18) -0.0090(19)
C2A 0.018(2) 0.027(2) 0.020(2) -0.0048(18) -0.0007(18) -0.013(2)
C3A 0.027(3) 0.028(3) 0.021(2) 0.003(2) -0.013(2) -0.009(2)
C4A 0.018(2) 0.036(3) 0.027(3) 0.005(2) -0.011(2) -0.013(2)
C5A 0.014(2) 0.034(3) 0.031(3) 0.0058(19) -0.005(2) -0.015(2)
C6A 0.021(2) 0.028(2) 0.017(2) 0.0044(19) -0.0046(18) -0.011(2)
C7A 0.016(2) 0.031(2) 0.015(2) 0.0028(18) -0.0026(18) -0.0123(19)
C8A 0.021(2) 0.025(2) 0.018(2) 0.0037(19) -0.0067(19) -0.0086(19)
C9A 0.016(2) 0.027(2) 0.021(2) -0.0023(18) -0.0014(19) -0.011(2)
C10A 0.018(2) 0.034(2) 0.022(2) 0.0037(19) -0.0028(18) -0.013(2)
C11A 0.011(4) 0.028(5) 0.017(5) 0.007(3) -0.008(3) -0.016(4)
C12A 0.012(4) 0.026(4) 0.015(4) -0.005(3) -0.003(3) -0.011(3)
C13A 0.015(4) 0.021(4) 0.019(4) -0.002(3) -0.003(3) -0.010(3)
C14A 0.021(4) 0.022(4) 0.026(4) 0.005(3) -0.005(3) -0.009(3)
C15A 0.021(4) 0.018(4) 0.022(4) 0.001(3) -0.002(3) -0.012(3)
C16A 0.018(4) 0.039(4) 0.024(4) -0.006(3) 0.008(3) -0.020(3)
C17A 0.045(6) 0.050(6) 0.035(5) -0.011(5) 0.008(4) -0.032(5)
C11C 0.037(7) 0.043(7) 0.034(8) 0.003(5) -0.005(5) -0.016(5)
C12C 0.039(7) 0.045(6) 0.036(7) 0.007(5) -0.009(5) -0.015(5)
C13C 0.049(6) 0.053(6) 0.046(6) 0.009(5) -0.009(5) -0.017(5)
C14C 0.062(7) 0.067(7) 0.061(7) 0.003(5) -0.002(5) -0.026(5)
C15C 0.092(8) 0.080(8) 0.085(8) 0.006(6) -0.016(6) -0.044(6)
C16C 0.099(9) 0.094(8) 0.094(8) 0.000(6) -0.008(6) -0.039(6)
C17C 0.112(14) 0.121(15) 0.130(15) 0.016(11) -0.002(11) -0.042(11)
S1B 0.0528(9) 0.0274(7) 0.0390(8) 0.0091(6) -0.0262(7) -0.0149(6)
Cl1B 0.0284(6) 0.0402(7) 0.0177(6) -0.0003(5) -0.0008(5) -0.0118(5)
Cl2B 0.0241(6) 0.0497(8) 0.0206(6) 0.0082(5) -0.0026(5) -0.0177(5)
F1B 0.120(3) 0.0328(18) 0.0291(17) -0.0041(19) -0.027(2) -0.0085(14)
F2B 0.0417(19) 0.0346(17) 0.056(2) -0.0076(14) -0.0070(16) -0.0106(15)
F3B 0.058(2) 0.0431(18) 0.054(2) 0.0149(16) -0.0258(17) -0.0322(16)
F4B 0.062(2) 0.0410(19) 0.092(3) 0.0240(17) -0.052(2) -0.037(2)
F5B 0.100(3) 0.0263(17) 0.070(3) 0.0111(18) -0.057(2) -0.0146(17)
O1B 0.0202(16) 0.0239(17) 0.0157(15) 0.0050(13) -0.0062(13) -0.0077(13)
O2B 0.0229(17) 0.0375(19) 0.0238(17) 0.0028(14) -0.0030(14) -0.0176(15)
O3B 0.0159(16) 0.0342(18) 0.0199(16) 0.0017(13) -0.0050(13) -0.0133(14)
C1B 0.016(2) 0.022(2) 0.025(2) 0.0031(18) -0.0042(19) -0.013(2)
C2B 0.026(3) 0.022(2) 0.019(2) 0.0059(19) -0.0064(19) -0.0075(19)
C3B 0.026(3) 0.032(3) 0.022(2) 0.005(2) -0.009(2) -0.011(2)
C4B 0.018(2) 0.030(3) 0.040(3) 0.007(2) -0.014(2) -0.013(2)
C5B 0.019(2) 0.035(3) 0.032(3) 0.008(2) -0.002(2) -0.015(2)
C6B 0.024(2) 0.026(2) 0.019(2) 0.0072(19) -0.0057(19) -0.010(2)
C7B 0.022(2) 0.022(2) 0.019(2) 0.0059(18) -0.0062(19) -0.0070(19)
C8B 0.021(2) 0.031(3) 0.021(2) 0.0035(19) -0.0053(19) -0.014(2)
C9B 0.021(2) 0.025(2) 0.020(2) 0.0030(19) -0.0058(19) -0.010(2)
C10B 0.019(2) 0.036(3) 0.024(2) 0.0083(19) -0.0145(19) -0.010(2)
C11B 0.016(4) 0.035(4) 0.022(5) -0.002(3) -0.011(3) -0.009(3)
C12B 0.015(4) 0.025(3) 0.019(4) -0.004(3) 0.000(3) -0.006(3)
C13B 0.018(3) 0.026(3) 0.017(3) -0.004(2) -0.003(3) -0.002(3)
C14B 0.037(4) 0.037(4) 0.029(4) 0.001(3) -0.001(3) -0.016(3)
C15B 0.067(5) 0.057(5) 0.055(5) 0.008(4) -0.006(4) -0.035(4)
C16B 0.095(7) 0.090(6) 0.091(6) -0.009(5) -0.032(5) -0.050(5)
C17B 0.069(7) 0.095(9) 0.088(8) 0.023(6) 0.009(6) -0.002(7)
C11D 0.025(8) 0.036(8) 0.030(9) 0.005(6) -0.005(6) -0.012(6)
C12D 0.039(8) 0.045(8) 0.037(8) 0.009(6) -0.004(6) -0.018(6)
C13D 0.047(7) 0.046(7) 0.047(7) 0.004(5) -0.003(6) -0.017(5)
C14D 0.042(7) 0.030(6) 0.045(7) 0.007(5) -0.009(6) -0.020(5)
C15D 0.054(8) 0.044(7) 0.049(7) 0.001(6) -0.007(6) -0.025(6)
C16D 0.025(6) 0.043(6) 0.034(6) -0.007(5) 0.010(5) -0.019(5)
C17D 0.082(13) 0.115(14) 0.086(13) -0.010(11) 0.004(10) -0.064(11)

loop_
_atom_type_symbol
_atom_type_description
_atom_type_scat_dispersion_real
_atom_type_scat_dispersion_imag
_atom_type_scat_source
C C 0.0181 0.0091 'International Tables Vol C Tables 4.2.6.8 and 6.1.1.4'
H H 0.0000 0.0000 'International Tables Vol C Tables 4.2.6.8 and 6.1.1.4'
O O 0.0492 0.0322 'International Tables Vol C Tables 4.2.6.8 and 6.1.1.4'
F F 0.0727 0.0534 'International Tables Vol C Tables 4.2.6.8 and 6.1.1.4'
S S 0.3331 0.5567 'International Tables Vol C Tables 4.2.6.8 and 6.1.1.4'
Cl Cl 0.3639 0.7018 'International Tables Vol C Tables 4.2.6.8 and 6.1.1.4'

loop_
_geom_angle_atom_site_label_1
_geom_angle_atom_site_label_2
_geom_angle_atom_site_label_3
_geom_angle
F1A S1A F5A 88.38(18)
F1A S1A F4A 89.90(19)
F5A S1A F4A 87.70(18)
F1A S1A F3A 176.08(18)
F5A S1A F3A 87.86(18)
F4A S1A F3A 88.86(17)
F1A S1A F2A 90.5(2)
F5A S1A F2A 87.87(19)
F4A S1A F2A 175.53(18)
F3A S1A F2A 90.43(19)
F1A S1A C8A 92.81(18)
F5A S1A C8A 178.0(2)
F4A S1A C8A 93.90(19)
F3A S1A C8A 90.98(18)
F2A S1A C8A 90.52(19)
C7A O1A H1A 109.(4)
C9A O3A C10A 117.0(3)
C6A C1A C2A 115.9(4)
C6A C1A C7A 123.7(4)
C2A C1A C7A 120.2(4)
C3A C2A C1A 122.3(4)
C3A C2A Cl1A 116.3(3)
C1A C2A Cl1A 121.4(3)
C4A C3A C2A 119.3(4)
C4A C3A H3A 120.4
C2A C3A H3A 120.4
C3A C4A C5A 120.2(4)
C3A C4A H4A 119.9
C5A C4A H4A 119.9
C6A C5A C4A 120.2(4)
C6A C5A H5A 119.9
C4A C5A H5A 119.9
C5A C6A C1A 122.1(4)
C5A C6A Cl2A 116.8(3)
C1A C6A Cl2A 121.1(3)
O1A C7A C8A 103.0(3)
O1A C7A C1A 109.9(3)
C8A C7A C1A 117.9(4)
O1A C7A H7A 108.6
C8A C7A H7A 108.6
C1A C7A H7A 108.6
C7A C8A C9A 108.4(4)
C7A C8A S1A 117.0(3)
C9A C8A S1A 109.8(3)
C7A C8A H8A 107.1
C9A C8A H8A 107.1
S1A C8A H8A 107.1
O2A C9A O3A 126.0(4)
O2A C9A C8A 124.2(4)
O3A C9A C8A 109.8(4)
O3A C10A C11C 112.7(11)
O3A C10A C11A 108.0(7)
O3A C10A H10A 110.1
C11A C10A H10A 110.1
O3A C10A H10B 110.1
C11A C10A H10B 110.1
H10A C10A H10B 108.4
O3A C10A H10E 109.1
C11C C10A H10E 109.1
O3A C10A H10F 109.1
C11C C10A H10F 109.1
H10E C10A H10F 107.8
C10A C11A C12A 115.8(8)
C10A C11A H11A 108.3
C12A C11A H11A 108.3
C10A C11A H11B 108.3
C12A C11A H11B 108.3
H11A C11A H11B 107.4
C13A C12A C11A 113.1(8)
C13A C12A H12A 109.0
C11A C12A H12A 109.0
C13A C12A H12B 109.0
C11A C12A H12B 109.0
H12A C12A H12B 107.8
C12A C13A C14A 115.2(7)
C12A C13A H13A 108.5
C14A C13A H13A 108.5
C12A C13A H13B 108.5
C14A C13A H13B 108.5
H13A C13A H13B 107.5
C15A C14A C13A 112.5(6)
C15A C14A H14A 109.1
C13A C14A H14A 109.1
C15A C14A H14B 109.1
C13A C14A H14B 109.1
H14A C14A H14B 107.8
C14A C15A C16A 115.1(6)
C14A C15A H15A 108.5
C16A C15A H15A 108.5
C14A C15A H15B 108.5
C16A C15A H15B 108.5
H15A C15A H15B 107.5
C17A C16A C15A 114.4(8)
C17A C16A H16A 108.7
C15A C16A H16A 108.7
C17A C16A H16B 108.7
C15A C16A H16B 108.7
H16A C16A H16B 107.6
C16A C17A H17A 109.5
C16A C17A H17B 109.5
H17A C17A H17B 109.5
C16A C17A H17C 109.5
H17A C17A H17C 109.5
H17B C17A H17C 109.5
C10A C11C C12C 110.8(12)
C10A C11C H11E 109.5
C12C C11C H11E 109.5
C10A C11C H11F 109.5
C12C C11C H11F 109.5
H11E C11C H11F 108.1
C13C C12C C11C 114.2(12)
C13C C12C H12E 108.7
C11C C12C H12E 108.7
C13C C12C H12F 108.7
C11C C12C H12F 108.7
H12E C12C H12F 107.6
C12C C13C C14C 112.0(12)
C12C C13C H13E 109.2
C14C C13C H13E 109.2
C12C C13C H13F 109.2
C14C C13C H13F 109.2
H13E C13C H13F 107.9
C15C C14C C13C 114.8(12)
C15C C14C H14E 108.6
C13C C14C H14E 108.6
C15C C14C H14F 108.6
C13C C14C H14F 108.6
H14E C14C H14F 107.5
C14C C15C C16C 119.4(15)
C14C C15C H15E 107.5
C16C C15C H15E 107.5
C14C C15C H15F 107.5
C16C C15C H15F 107.5
H15E C15C H15F 107.0
C17C C16C C15C 119.(2)
C17C C16C H16E 107.5
C15C C16C H16E 107.5
C17C C16C H16F 107.5
C15C C16C H16F 107.5
H16E C16C H16F 107.0
C16C C17C H17G 109.5
C16C C17C H17H 109.5
H17G C17C H17H 109.5
C16C C17C H17I 109.5
H17G C17C H17I 109.5
H17H C17C H17I 109.5
F5B S1B F1B 89.19(19)
F5B S1B F2B 88.6(2)
F1B S1B F2B 90.9(2)
F5B S1B F3B 87.87(19)
F1B S1B F3B 176.97(19)
F2B S1B F3B 89.72(19)
F5B S1B F4B 87.4(2)
F1B S1B F4B 89.6(2)
F2B S1B F4B 175.99(19)
F3B S1B F4B 89.5(2)
F5B S1B C8B 176.6(2)
F1B S1B C8B 92.79(19)
F2B S1B C8B 94.11(19)
F3B S1B C8B 90.11(19)
F4B S1B C8B 89.8(2)
C7B O1B H1B 110.(4)
C9B O3B C10B 117.9(3)
C6B C1B C2B 115.2(4)
C6B C1B C7B 124.1(4)
C2B C1B C7B 120.4(4)
C3B C2B C1B 122.6(4)
C3B C2B Cl1B 116.5(4)
C1B C2B Cl1B 120.9(4)
C2B C3B C4B 120.1(4)
C2B C3B H3B 120.0
C4B C3B H3B 120.0
C5B C4B C3B 120.0(4)
C5B C4B H4B 120.0
C3B C4B H4B 120.0
C4B C5B C6B 118.7(4)
C4B C5B H5B 120.6
C6B C5B H5B 120.6
C5B C6B C1B 123.4(4)
C5B C6B Cl2B 115.4(3)
C1B C6B Cl2B 121.2(3)
O1B C7B C1B 110.8(4)
O1B C7B C8B 102.3(3)
C1B C7B C8B 117.4(4)
O1B C7B H7B 108.7
C1B C7B H7B 108.7
C8B C7B H7B 108.7
C9B C8B C7B 107.9(4)
C9B C8B S1B 110.3(3)
C7B C8B S1B 117.1(3)
C9B C8B H8B 107.1
C7B C8B H8B 107.1
S1B C8B H8B 107.1
O2B C9B O3B 125.7(4)
O2B C9B C8B 124.7(4)
O3B C9B C8B 109.5(4)
O3B C10B C11B 110.9(7)
O3B C10B C11D 107.1(16)
O3B C10B H10C 109.5
C11B C10B H10C 109.5
O3B C10B H10D 109.5
C11B C10B H10D 109.5
H10C C10B H10D 108.0
O3B C10B H10G 110.3
C11D C10B H10G 110.3
O3B C10B H10H 110.3
C11D C10B H10H 110.3
H10G C10B H10H 108.6
C10B C11B C12B 112.7(8)
C10B C11B H11C 109.0
C12B C11B H11C 109.0
C10B C11B H11D 109.0
C12B C11B H11D 109.0
H11C C11B H11D 107.8
C13B C12B C11B 115.0(7)
C13B C12B H12C 108.5
C11B C12B H12C 108.5
C13B C12B H12D 108.5
C11B C12B H12D 108.5
H12C C12B H12D 107.5
C14B C13B C12B 113.0(6)
C14B C13B H13C 109.0
C12B C13B H13C 109.0
C14B C13B H13D 109.0
C12B C13B H13D 109.0
H13C C13B H13D 107.8
C15B C14B C13B 116.4(6)
C15B C14B H14C 108.2
C13B C14B H14C 108.2
C15B C14B H14D 108.2
C13B C14B H14D 108.2
H14C C14B H14D 107.3
C14B C15B C16B 117.2(8)
C14B C15B H15C 108.0
C16B C15B H15C 108.0
C14B C15B H15D 108.0
C16B C15B H15D 108.0
H15C C15B H15D 107.2
C17B C16B C15B 129.0(12)
C17B C16B H16C 105.1
C15B C16B H16C 105.1
C17B C16B H16D 105.1
C15B C16B H16D 105.1
H16C C16B H16D 105.9
C16B C17B H17D 109.5
C16B C17B H17E 109.5
H17D C17B H17E 109.5
C16B C17B H17F 109.5
H17D C17B H17F 109.5
H17E C17B H17F 109.5
C10B C11D C12D 117.8(16)
C10B C11D H11G 107.8
C12D C11D H11G 107.8
C10B C11D H11H 107.8
C12D C11D H11H 107.8
H11G C11D H11H 107.2
C13D C12D C11D 113.1(14)
C13D C12D H12G 109.0
C11D C12D H12G 109.0
C13D C12D H12H 109.0
C11D C12D H12H 109.0
H12G C12D H12H 107.8
C12D C13D C14D 116.0(15)
C12D C13D H13G 108.3
C14D C13D H13G 108.3
C12D C13D H13H 108.3
C14D C13D H13H 108.3
H13G C13D H13H 107.4
C13D C14D C15D 113.1(13)
C13D C14D H14G 109.0
C15D C14D H14G 109.0
C13D C14D H14H 109.0
C15D C14D H14H 109.0
H14G C14D H14H 107.8
C16D C15D C14D 112.8(13)
C16D C15D H15G 109.0
C14D C15D H15G 109.0
C16D C15D H15H 109.0
C14D C15D H15H 109.0
H15G C15D H15H 107.8
C17D C16D C15D 132.4(18)
C17D C16D H16G 104.1
C15D C16D H16G 104.1
C17D C16D H16H 104.1
C15D C16D H16H 104.1
H16G C16D H16H 105.5
C16D C17D H17J 109.5
C16D C17D H17K 109.5
H17J C17D H17K 109.5
C16D C17D H17L 109.5
H17J C17D H17L 109.5
H17K C17D H17L 109.5

loop_
_geom_bond_atom_site_label_1
_geom_bond_atom_site_label_2
_geom_bond_distance
S1A F1A 1.573(3)
S1A F5A 1.575(3)
S1A F4A 1.578(3)
S1A F3A 1.579(3)
S1A F2A 1.583(3)
S1A C8A 1.847(5)
Cl1A C2A 1.745(4)
Cl2A C6A 1.742(4)
O1A C7A 1.428(5)
O1A H1A 0.87(2)
O2A C9A 1.213(5)
O3A C9A 1.312(5)
O3A C10A 1.472(5)
C1A C6A 1.402(6)
C1A C2A 1.405(6)
C1A C7A 1.532(6)
C2A C3A 1.395(6)
C3A C4A 1.373(7)
C3A H3A 0.95
C4A C5A 1.380(7)
C4A H4A 0.95
C5A C6A 1.378(6)
C5A H5A 0.95
C7A C8A 1.528(6)
C7A H7A 1.0
C8A C9A 1.542(6)
C8A H8A 1.0
C10A C11C 1.507(13)
C10A C11A 1.514(9)
C10A H10A 0.99
C10A H10B 0.99
C10A H10E 0.99
C10A H10F 0.99
C11A C12A 1.526(10)
C11A H11A 0.99
C11A H11B 0.99
C12A C13A 1.516(9)
C12A H12A 0.99
C12A H12B 0.99
C13A C14A 1.521(9)
C13A H13A 0.99
C13A H13B 0.99
C14A C15A 1.517(9)
C14A H14A 0.99
C14A H14B 0.99
C15A C16A 1.527(9)
C15A H15A 0.99
C15A H15B 0.99
C16A C17A 1.503(12)
C16A H16A 0.99
C16A H16B 0.99
C17A H17A 0.98
C17A H17B 0.98
C17A H17C 0.98
C11C C12C 1.522(13)
C11C H11E 0.99
C11C H11F 0.99
C12C C13C 1.522(13)
C12C H12E 0.99
C12C H12F 0.99
C13C C14C 1.522(12)
C13C H13E 0.99
C13C H13F 0.99
C14C C15C 1.508(13)
C14C H14E 0.99
C14C H14F 0.99
C15C C16C 1.511(13)
C15C H15E 0.99
C15C H15F 0.99
C16C C17C 1.477(18)
C16C H16E 0.99
C16C H16F 0.99
C17C H17G 0.98
C17C H17H 0.98
C17C H17I 0.98
S1B F5B 1.570(3)
S1B F1B 1.572(3)
S1B F2B 1.581(3)
S1B F3B 1.583(3)
S1B F4B 1.583(4)
S1B C8B 1.851(5)
Cl1B C2B 1.739(5)
Cl2B C6B 1.747(5)
O1B C7B 1.431(5)
O1B H1B 0.88(2)
O2B C9B 1.203(5)
O3B C9B 1.326(5)
O3B C10B 1.460(5)
C1B C6B 1.404(6)
C1B C2B 1.406(6)
C1B C7B 1.513(6)
C2B C3B 1.377(7)
C3B C4B 1.386(7)
C3B H3B 0.95
C4B C5B 1.386(7)
C4B H4B 0.95
C5B C6B 1.389(7)
C5B H5B 0.95
C7B C8B 1.551(6)
C7B H7B 1.0
C8B C9B 1.527(6)
C8B H8B 1.0
C10B C11B 1.508(9)
C10B C11D 1.510(16)
C10B H10C 0.99
C10B H10D 0.99
C10B H10G 0.99
C10B H10H 0.99
C11B C12B 1.515(10)
C11B H11C 0.99
C11B H11D 0.99
C12B C13B 1.512(8)
C12B H12C 0.99
C12B H12D 0.99
C13B C14B 1.509(8)
C13B H13C 0.99
C13B H13D 0.99
C14B C15B 1.508(9)
C14B H14C 0.99
C14B H14D 0.99
C15B C16B 1.508(11)
C15B H15C 0.99
C15B H15D 0.99
C16B C17B 1.439(15)
C16B H16C 0.99
C16B H16D 0.99
C17B H17D 0.98
C17B H17E 0.98
C17B H17F 0.98
C11D C12D 1.519(14)
C11D H11G 0.99
C11D H11H 0.99
C12D C13D 1.513(14)
C12D H12G 0.99
C12D H12H 0.99
C13D C14D 1.516(13)
C13D H13G 0.99
C13D H13H 0.99
C14D C15D 1.524(13)
C14D H14G 0.99
C14D H14H 0.99
C15D C16D 1.508(13)
C15D H15G 0.99
C15D H15H 0.99
C16D C17D 1.403(19)
C16D H16G 0.99
C16D H16H 0.99
C17D H17J 0.98
C17D H17K 0.98
C17D H17L 0.98

loop_
_geom_hbond_atom_site_label_D
_geom_hbond_atom_site_label_H
_geom_hbond_atom_site_label_A
_geom_hbond_site_symmetry_A
_geom_hbond_distance_DH
_geom_hbond_distance_HA
_geom_hbond_distance_DA
_geom_hbond_angle_DHA
O1A H1A O2B . 0.87(2) 1.92(2) 2.781(4) 170.(6)
C10A H10A Cl1B . 0.99 2.97 3.770(5) 138.1
C10A H10B O1A 2_666 0.99 2.45 3.437(6) 173.8
O1B H1B O2A . 0.88(2) 1.93(2) 2.798(4) 169.(6)
C10B H10G O1B 2_665 0.99 2.44 3.424(6) 173.3
C10B H10H Cl1A . 0.99 2.93 3.729(5) 138.2

loop_
_geom_torsion_atom_site_label_1
_geom_torsion_atom_site_label_2
_geom_torsion_atom_site_label_3
_geom_torsion_atom_site_label_4
_geom_torsion
C6A C1A C2A C3A 1.5(7)
C7A C1A C2A C3A 177.3(4)
C6A C1A C2A Cl1A -177.9(3)
C7A C1A C2A Cl1A -2.2(6)
C1A C2A C3A C4A -0.8(7)
Cl1A C2A C3A C4A 178.6(4)
C2A C3A C4A C5A 0.3(7)
C3A C4A C5A C6A -0.6(7)
C4A C5A C6A C1A 1.4(7)
C4A C5A C6A Cl2A -178.8(4)
C2A C1A C6A C5A -1.8(7)
C7A C1A C6A C5A -177.4(4)
C2A C1A C6A Cl2A 178.4(3)
C7A C1A C6A Cl2A 2.8(6)
C6A C1A C7A O1A 58.6(5)
C2A C1A C7A O1A -116.8(4)
C6A C1A C7A C8A -58.9(6)
C2A C1A C7A C8A 125.7(4)
O1A C7A C8A C9A 57.0(4)
C1A C7A C8A C9A 178.1(4)
O1A C7A C8A S1A -178.3(3)
C1A C7A C8A S1A -57.2(5)
F1A S1A C8A C7A -22.4(4)
F4A S1A C8A C7A -112.5(3)
F3A S1A C8A C7A 158.5(3)
F2A S1A C8A C7A 68.1(3)
F1A S1A C8A C9A 101.5(3)
F4A S1A C8A C9A 11.4(3)
F3A S1A C8A C9A -77.5(3)
F2A S1A C8A C9A -167.9(3)
C10A O3A C9A O2A 4.5(7)
C10A O3A C9A C8A -176.3(3)
C7A C8A C9A O2A 39.4(6)
S1A C8A C9A O2A -89.4(5)
C7A C8A C9A O3A -139.7(4)
S1A C8A C9A O3A 91.4(4)
C9A O3A C10A C11C 95.6(9)
C9A O3A C10A C11A 84.1(7)
O3A C10A C11A C12A 68.7(12)
C10A C11A C12A C13A 179.9(9)
C11A C12A C13A C14A -171.7(9)
C12A C13A C14A C15A 76.3(9)
C13A C14A C15A C16A 173.0(7)
C14A C15A C16A C17A -175.7(8)
O3A C10A C11C C12C 56.1(19)
C10A C11C C12C C13C 175.9(15)
C11C C12C C13C C14C -179.0(17)
C12C C13C C14C C15C 175.3(14)
C13C C14C C15C C16C -62.(2)
C14C C15C C16C C17C -63.(3)
C6B C1B C2B C3B -0.7(7)
C7B C1B C2B C3B -174.9(4)
C6B C1B C2B Cl1B 177.5(3)
C7B C1B C2B Cl1B 3.4(6)
C1B C2B C3B C4B 0.2(7)
Cl1B C2B C3B C4B -178.2(4)
C2B C3B C4B C5B 0.7(7)
C3B C4B C5B C6B -0.9(7)
C4B C5B C6B C1B 0.4(7)
C4B C5B C6B Cl2B 179.0(4)
C2B C1B C6B C5B 0.4(7)
C7B C1B C6B C5B 174.4(4)
C2B C1B C6B Cl2B -178.1(3)
C7B C1B C6B Cl2B -4.1(6)
C6B C1B C7B O1B -56.7(6)
C2B C1B C7B O1B 116.9(4)
C6B C1B C7B C8B 60.2(6)
C2B C1B C7B C8B -126.1(5)
O1B C7B C8B C9B -55.2(4)
C1B C7B C8B C9B -176.6(4)
O1B C7B C8B S1B 179.8(3)
C1B C7B C8B S1B 58.4(5)
F1B S1B C8B C9B -100.6(3)
F2B S1B C8B C9B -9.5(3)
F3B S1B C8B C9B 80.2(3)
F4B S1B C8B C9B 169.8(3)
F1B S1B C8B C7B 23.2(4)
F2B S1B C8B C7B 114.3(3)
F3B S1B C8B C7B -155.9(3)
F4B S1B C8B C7B -66.4(4)
C10B O3B C9B O2B -3.9(7)
C10B O3B C9B C8B 174.9(4)
C7B C8B C9B O2B -43.3(6)
S1B C8B C9B O2B 85.7(5)
C7B C8B C9B O3B 137.9(4)
S1B C8B C9B O3B -93.2(4)
C9B O3B C10B C11B -94.9(6)
C9B O3B C10B C11D -84.5(11)
O3B C10B C11B C12B -57.6(12)
C10B C11B C12B C13B -176.2(8)
C11B C12B C13B C14B 179.8(9)
C12B C13B C14B C15B -174.6(7)
C13B C14B C15B C16B 65.4(12)
C14B C15B C16B C17B 67.3(18)
O3B C10B C11D C12D -66.(3)
C10B C11D C12D C13D 180.(2)
C11D C12D C13D C14D 168.(2)
C12D C13D C14D C15D -73.(2)
C13D C14D C15D C16D -177.2(15)
C14D C15D C16D C17D 113.(3)
